data_2106307
loop_
_publ_author_name
'Ferraris, G.'
'Chiari, G.'

_publ_section_title
;
 The Crystal Structure of Na2 H As O4 (H2 O)7
;
_journal_name_full 'Acta Crystallographica B (24,1968-38,1982)'
_journal_page_first 1574
_journal_page_last 1583
_journal_volume 26
_journal_year 1970
_chemical_formula_sum 'As H15 Na2 O11'
_chemical_name_systematic 'Na2 H As O4 (H2 O)7'
_space_group_IT_number 14
_symmetry_space_group_name_Hall '-P 2yn'
_symmetry_space_group_name_H-M 'P 1 21/n 1'
_cell_angle_alpha 90
_cell_angle_beta 95.26
_cell_angle_gamma 90
_cell_formula_units_Z 4
_cell_length_a 10.6586
_cell_length_b 11.0107
_cell_length_c 9.394
_cell_volume 1097.825
_citation_journal_id_ASTM ACBCAR
_cod_data_source_file Ferraris_ACBCAR_1970_1054.cif
_cod_data_source_block H15As1Na2O11
_cod_original_sg_symbol_Hall '-P 2ybc (x-z,y,z)'
_cod_original_formula_sum 'H15 As1 Na2 O11'
_cod_database_code 2106307

loop_
_symmetry_equiv_pos_as_xyz
x,y,z
-x+1/2,y+1/2,-z+1/2
-x,-y,-z
x-1/2,-y-1/2,z-1/2

loop_
_atom_site_label
_atom_site_type_symbol
_atom_site_fract_x
_atom_site_fract_y
_atom_site_fract_z
_atom_site_occupancy
_atom_site_U_iso_or_equiv
H5 H+1 0.089 0.249 0.385 1 0.0
H6 H+1 0.216 0.01 0.081 1 0.0
As1 As+5 0.39609 0.26557 0.10272 1 0.0
H2 H+1 0.341 0.091 0.348 1 0.0
O1 O-2 0.3124 0.1778 -0.0159 1 0.0
O10 O-2 0.6329 0.4846 0.1991 1 0.0
H9 H+1 0.114 0.228 -0.049 1 0.0
O9 O-2 0.6113 0.0076 0.1845 1 0.0
O3 O-2 0.352 0.2541 0.267 1 0.0
H8 H+1 0.497 0.256 0.405 1 0.0
Na1 Na+1 0.9796 0.3957 0.1356 1 0.0
H3 H+1 0.204 0.517 0.102 1 0.0
H10 H+1 0.596 0.096 0.172 1 0.0
H13 H+1 0.608 0.402 0.176 1 0.0
O5 O-2 0.3643 0.0376 0.4121 1 0.0
O4 O-2 0.3619 0.4168 0.0608 1 0.0
H15 H+1 0.729 0.238 0.148 1 0.0
H11 H+1 0.883 0.467 0.38 1 0.0
H14 H+1 0.802 0.253 0.28 1 0.0
O11 O-2 0.8175 0.2498 0.1931 1 0.0
H4 H+1 0.176 0.253 0.312 1 0.0
H12 H+1 0.694 0.473 0.235 1 0.0
O8 O-2 0.5553 0.2539 0.4816 1 0.0
O6 O-2 0.095 0.2511 0.3032 1 0.0
O2 O-2 0.5521 0.2477 0.0986 1 0.0
H7 H+1 0.338 0.418 0.372 1 0.0
H1 H+1 0.862 0.075 0.476 1 0.0
Na2 Na+1 0.9789 0.1018 0.146 1 0.0
O7 O-2 0.146 -0.0229 0.071 1 0.0
